data_4075538
loop_
_publ_author_name
'Nama, Devendrababu'
'Schott, Daniele'
'Pregosin, Paul S.'
'Veiros, L. F.'
'Calhorda, M. J.'

_publ_section_title
;
 Diffusion and Overhauser NMR Studies on Dicationic Palladium Complexes of
 BINAP
;
_journal_issue 19
_journal_name_full Organometallics
_journal_page_first 4596
_journal_paper_doi 10.1021/om0603518
_journal_volume 25
_journal_year 2006
_chemical_formula_moiety 'C95H73NOP4Pd2, 2(C4H8O), 2(CF3O3S)'
_chemical_formula_sum 'C105 H89 F6 N O9 P4 Pd2 S2'
_chemical_formula_weight 2023.57
_chemical_name_systematic ' ?'
_space_group_IT_number 2
_symmetry_cell_setting triclinic
_symmetry_space_group_name_Hall '-P 1'
_symmetry_space_group_name_H-M 'P -1'
_atom_sites_solution_hydrogens geom
_atom_sites_solution_primary direct
_atom_sites_solution_secondary difmap
_cell_angle_alpha 80.1980(10)
_cell_angle_beta 83.5970(10)
_cell_angle_gamma 75.7990(10)
_cell_formula_units_Z 2
_cell_length_a 12.6336(9)
_cell_length_b 13.1083(9)
_cell_length_c 30.389(2)
_cell_measurement_temperature 200(2)
_cell_volume 4794.7(6)
_computing_cell_refinement 'Bruker SMART'
_computing_data_collection 'Bruker SMART'
_computing_data_reduction 'Bruker SAINT'
_computing_molecular_graphics 'Ortep32 for Windows'
_computing_publication_material 'Bruker SHELXTL'
_computing_structure_refinement 'Bruker SHELXTL'
_computing_structure_solution 'Bruker SHELXTL'
_diffrn_ambient_temperature 200(2)
_diffrn_measured_fraction_theta_full 0.987
_diffrn_measured_fraction_theta_max 0.987
_diffrn_measurement_device_type 'Bruker Apex with CCD'
_diffrn_measurement_method 'phi and omega scans'
_diffrn_radiation_monochromator graphite
_diffrn_radiation_source 'fine-focus sealed tube'
_diffrn_radiation_type MoK\a
_diffrn_radiation_wavelength 0.71073
_diffrn_reflns_av_R_equivalents 0.0426
_diffrn_reflns_av_sigmaI/netI 0.0721
_diffrn_reflns_limit_h_max 16
_diffrn_reflns_limit_h_min -16
_diffrn_reflns_limit_k_max 17
_diffrn_reflns_limit_k_min -17
_diffrn_reflns_limit_l_max 40
_diffrn_reflns_limit_l_min -40
_diffrn_reflns_number 49678
_diffrn_reflns_theta_full 28.36
_diffrn_reflns_theta_max 28.36
_diffrn_reflns_theta_min 1.85
_exptl_absorpt_coefficient_mu 0.555
_exptl_absorpt_correction_T_max 0.9067
_exptl_absorpt_correction_T_min 0.7574
_exptl_absorpt_correction_type empirical
_exptl_absorpt_process_details 'Blessing, 1995'
_exptl_crystal_colour orange-red
_exptl_crystal_density_diffrn 1.402
_exptl_crystal_density_method 'not measured'
_exptl_crystal_description 'irregular shaped crystal'
_exptl_crystal_F_000 2072
_exptl_crystal_size_max 0.53
_exptl_crystal_size_mid 0.33
_exptl_crystal_size_min 0.18
_refine_diff_density_max 2.623
_refine_diff_density_min -0.835
_refine_diff_density_rms 0.156
_refine_ls_extinction_method none
_refine_ls_goodness_of_fit_ref 1.045
_refine_ls_hydrogen_treatment undef
_refine_ls_matrix_type full
_refine_ls_number_parameters 1236
_refine_ls_number_reflns 23674
_refine_ls_number_restraints 224
_refine_ls_restrained_S_all 1.077
_refine_ls_R_factor_all 0.1065
_refine_ls_R_factor_gt 0.0763
_refine_ls_shift/su_max 0.007
_refine_ls_shift/su_mean 0.000
_refine_ls_structure_factor_coef Fsqd
_refine_ls_weighting_details 'calc w=1/[\s^2^(Fo^2^)+(0.1243P)^2^+8.4496P] where P=(Fo^2^+2Fc^2^)/3'
_refine_ls_weighting_scheme calc
_refine_ls_wR_factor_gt 0.2088
_refine_ls_wR_factor_ref 0.2294
_reflns_number_gt 16677
_reflns_number_total 23674
_reflns_threshold_expression >2sigma(I)
_cod_data_source_file om0603518si20060420_114113.cif
_cod_data_source_block binap_Pd
_cod_original_sg_symbol_Hall -P1
_cod_original_sg_symbol_H-M P-1
_cod_database_code 4075538

loop_
_symmetry_equiv_pos_as_xyz
'x, y, z'
'-x, -y, -z'

loop_
_atom_site_label
_atom_site_type_symbol
_atom_site_fract_x
_atom_site_fract_y
_atom_site_fract_z
_atom_site_U_iso_or_equiv
_atom_site_adp_type
_atom_site_occupancy
_atom_site_symmetry_multiplicity
_atom_site_calc_flag
_atom_site_refinement_flags
_atom_site_disorder_assembly
_atom_site_disorder_group
Pd1 Pd 0.61012(3) 0.68625(3) 0.221416(12) 0.02916(11) Uani 1 1 d . . .
P1 P 0.57138(12) 0.60791(15) 0.16733(5) 0.0400(4) Uani 1 1 d . . .
O1 O 0.6308(3) 0.7623(3) 0.27232(13) 0.0388(9) Uani 1 1 d . . .
H1B H 0.6905 0.7896 0.2777 0.058 Uiso 1 1 calc R . .
N1 N 0.4956(4) 0.6357(4) 0.27159(14) 0.0317(9) Uani 1 1 d . . .
H1A H 0.4296 0.6392 0.2599 0.038 Uiso 1 1 calc R . .
C1 C 0.5384(5) 0.5324(5) 0.29520(19) 0.0395(13) Uani 1 1 d . . .
S1 S 0.2575(3) 1.0051(5) 0.16729(12) 0.1435(17) Uani 1 1 d . . .
F1 F 0.0943(7) 1.1107(8) 0.1190(2) 0.149(3) Uani 1 1 d . . .
Pd2 Pd 0.48283(3) 0.76167(3) 0.308325(12) 0.02659(11) Uani 1 1 d . . .
P2 P 0.75053(11) 0.73972(13) 0.17862(5) 0.0339(3) Uani 1 1 d . . .
C2 C 0.4858(7) 0.4497(5) 0.2956(3) 0.065(2) Uani 1 1 d . . .
H2 H 0.4215 0.4626 0.2801 0.078 Uiso 1 1 calc R . .
O2 O 0.2915(13) 1.1015(14) 0.1606(6) 0.230(7) Uani 1 1 d . . .
F2 F 0.0601(9) 1.1058(11) 0.1895(3) 0.197(5) Uani 1 1 d . . .
P3 P 0.34056(10) 0.74502(10) 0.35715(4) 0.0253(3) Uani 1 1 d . . .
C3 C 0.5261(10) 0.3512(7) 0.3180(4) 0.091(3) Uani 1 1 d . . .
H3 H 0.4905 0.2956 0.3172 0.109 Uiso 1 1 calc R . .
O3 O 0.2618(11) 0.9533(15) 0.2096(3) 0.241(8) Uani 1 1 d . . .
F3 F 0.0694(8) 0.9723(11) 0.1600(4) 0.206(5) Uani 1 1 d . . .
P4 P 0.50893(11) 0.89646(11) 0.34066(4) 0.0297(3) Uani 1 1 d . . .
C4 C 0.6170(13) 0.3305(7) 0.3417(4) 0.103(4) Uani 1 1 d . . .
O4 O 0.3004(8) 0.9438(10) 0.1325(3) 0.168(5) Uani 1 1 d . . .
C5 C 0.6714(10) 0.4105(6) 0.3396(3) 0.088(3) Uani 1 1 d . . .
H5 H 0.7372 0.3964 0.3542 0.106 Uiso 1 1 calc R . .
C6 C 0.6318(7) 0.5110(6) 0.3165(2) 0.0582(19) Uani 1 1 d . . .
H6 H 0.6703 0.5652 0.3156 0.070 Uiso 1 1 calc R . .
C7 C 0.6616(15) 0.2191(8) 0.3673(5) 0.156(7) Uani 1 1 d . . .
H7A H 0.6087 0.1752 0.3679 0.234 Uiso 1 1 calc R . .
H7B H 0.6732 0.2252 0.3980 0.234 Uiso 1 1 calc R . .
H7C H 0.7312 0.1861 0.3523 0.234 Uiso 1 1 calc R . .
C10 C 0.6521(6) 0.4750(5) 0.1637(2) 0.0459(15) Uani 1 1 d . . .
C11 C 0.7230(6) 0.4218(5) 0.1962(2) 0.0505(16) Uani 1 1 d . . .
H11 H 0.7270 0.4540 0.2215 0.061 Uiso 1 1 calc R . .
C12 C 0.7870(7) 0.3235(6) 0.1918(3) 0.067(2) Uani 1 1 d . . .
H12 H 0.8358 0.2878 0.2142 0.081 Uiso 1 1 calc R . .
C13 C 0.7820(9) 0.2750(7) 0.1554(4) 0.079(3) Uani 1 1 d . . .
H13 H 0.8274 0.2065 0.1528 0.095 Uiso 1 1 calc R . .
C14 C 0.7132(9) 0.3244(7) 0.1238(3) 0.075(3) Uani 1 1 d . . .
H14 H 0.7096 0.2909 0.0988 0.090 Uiso 1 1 calc R . .
C15 C 0.6468(7) 0.4253(7) 0.1276(2) 0.065(2) Uani 1 1 d . . .
H15 H 0.5978 0.4600 0.1052 0.078 Uiso 1 1 calc R . .
C20 C 0.4289(6) 0.6005(8) 0.1777(2) 0.063(2) Uani 1 1 d U . .
C21 C 0.3524(6) 0.6926(9) 0.1870(2) 0.074(2) Uani 1 1 d U . .
H21 H 0.3764 0.7559 0.1870 0.089 Uiso 1 1 calc R . .
C22 C 0.2406(8) 0.6933(13) 0.1965(3) 0.101(3) Uani 1 1 d U . .
H22 H 0.1872 0.7554 0.2025 0.122 Uiso 1 1 calc R . .
C23 C 0.2158(12) 0.6022(15) 0.1966(4) 0.117(4) Uani 1 1 d U . .
H23 H 0.1403 0.6029 0.2028 0.141 Uiso 1 1 calc R . .
C24 C 0.2771(12) 0.5119(14) 0.1895(4) 0.122(4) Uani 1 1 d U . .
H24 H 0.2474 0.4514 0.1911 0.147 Uiso 1 1 calc R . .
C25 C 0.3988(8) 0.5051(10) 0.1786(3) 0.093(3) Uani 1 1 d U . .
H25 H 0.4496 0.4414 0.1728 0.111 Uiso 1 1 calc R . .
C30 C 0.8411(4) 0.7581(5) 0.21782(19) 0.0395(13) Uani 1 1 d . . .
C31 C 0.8690(5) 0.6773(6) 0.2532(2) 0.0484(15) Uani 1 1 d . . .
H31 H 0.8443 0.6136 0.2553 0.058 Uiso 1 1 calc R . .
C32 C 0.9325(5) 0.6885(7) 0.2856(3) 0.0593(19) Uani 1 1 d . . .
H32 H 0.9524 0.6322 0.3095 0.071 Uiso 1 1 calc R . .
C33 C 0.9664(6) 0.7802(8) 0.2832(3) 0.072(2) Uani 1 1 d . . .
H33 H 1.0104 0.7878 0.3053 0.086 Uiso 1 1 calc R . .
C34 C 0.9373(8) 0.8619(8) 0.2489(3) 0.078(3) Uani 1 1 d . . .
H34 H 0.9598 0.9264 0.2475 0.094 Uiso 1 1 calc R . .
C35 C 0.8745(6) 0.8499(6) 0.2159(3) 0.0580(18) Uani 1 1 d . . .
H35 H 0.8549 0.9063 0.1920 0.070 Uiso 1 1 calc R . .
C40 C 0.7139(5) 0.8644(5) 0.14218(19) 0.0394(13) Uani 1 1 d . . .
C41 C 0.7915(5) 0.9017(6) 0.1124(2) 0.0499(16) Uani 1 1 d . . .
H41 H 0.8648 0.8609 0.1105 0.060 Uiso 1 1 calc R . .
C42 C 0.7625(7) 0.9987(6) 0.0853(2) 0.0613(19) Uani 1 1 d . . .
H42 H 0.8165 1.0256 0.0656 0.074 Uiso 1 1 calc R . .
C43 C 0.6559(7) 1.0564(6) 0.0867(3) 0.0618(19) Uani 1 1 d . . .
H43 H 0.6362 1.1219 0.0673 0.074 Uiso 1 1 calc R . .
C44 C 0.5772(6) 1.0201(6) 0.1160(3) 0.0597(19) Uani 1 1 d . . .
H44 H 0.5040 1.0610 0.1172 0.072 Uiso 1 1 calc R . .
C45 C 0.6055(5) 0.9235(5) 0.1436(2) 0.0458(14) Uani 1 1 d . . .
H45 H 0.5513 0.8974 0.1635 0.055 Uiso 1 1 calc R . .
C50 C 0.2175(4) 0.8504(4) 0.35494(17) 0.0291(10) Uani 1 1 d . . .
C51 C 0.1972(5) 0.9220(5) 0.3162(2) 0.0417(13) Uani 1 1 d . . .
H51 H 0.2528 0.9224 0.2925 0.050 Uiso 1 1 calc R . .
C52 C 0.0977(6) 0.9928(6) 0.3115(3) 0.0575(18) Uani 1 1 d . . .
H52 H 0.0836 1.0401 0.2844 0.069 Uiso 1 1 calc R . .
C53 C 0.0188(6) 0.9945(6) 0.3465(3) 0.0604(19) Uani 1 1 d . . .
H53 H -0.0495 1.0448 0.3438 0.073 Uiso 1 1 calc R . .
C54 C 0.0380(5) 0.9237(6) 0.3856(2) 0.0499(16) Uani 1 1 d . . .
H54 H -0.0172 0.9255 0.4096 0.060 Uiso 1 1 calc R . .
C55 C 0.1360(5) 0.8510(5) 0.38987(19) 0.0364(12) Uani 1 1 d . . .
H55 H 0.1484 0.8012 0.4165 0.044 Uiso 1 1 calc R . .
C60 C 0.2788(4) 0.6333(4) 0.35891(17) 0.0288(10) Uani 1 1 d . . .
C61 C 0.2463(5) 0.6163(5) 0.3192(2) 0.0398(13) Uani 1 1 d . . .
H61 H 0.2641 0.6572 0.2917 0.048 Uiso 1 1 calc R . .
C62 C 0.1876(5) 0.5390(6) 0.3198(2) 0.0486(15) Uani 1 1 d . . .
H62 H 0.1652 0.5275 0.2926 0.058 Uiso 1 1 calc R . .
C63 C 0.1620(5) 0.4797(5) 0.3591(3) 0.0525(17) Uani 1 1 d . . .
H63 H 0.1241 0.4255 0.3589 0.063 Uiso 1 1 calc R . .
C64 C 0.1907(5) 0.4974(5) 0.3996(2) 0.0499(16) Uani 1 1 d . . .
H64 H 0.1700 0.4580 0.4270 0.060 Uiso 1 1 calc R . .
C65 C 0.2497(5) 0.5734(4) 0.3990(2) 0.0380(12) Uani 1 1 d . . .
H65 H 0.2710 0.5852 0.4264 0.046 Uiso 1 1 calc R . .
C70 C 0.5441(5) 0.9937(5) 0.29476(19) 0.0410(13) Uani 1 1 d . . .
C71 C 0.4732(7) 1.0307(6) 0.2605(2) 0.0550(17) Uani 1 1 d . . .
H71 H 0.4097 1.0037 0.2613 0.066 Uiso 1 1 calc R . .
C72 C 0.4955(9) 1.1072(7) 0.2252(3) 0.075(2) Uani 1 1 d . . .
H72 H 0.4457 1.1343 0.2025 0.090 Uiso 1 1 calc R . .
C73 C 0.5869(9) 1.1424(8) 0.2232(3) 0.087(3) Uani 1 1 d . . .
H73 H 0.6026 1.1935 0.1988 0.104 Uiso 1 1 calc R . .
C74 C 0.6567(9) 1.1055(9) 0.2557(4) 0.099(4) Uani 1 1 d . . .
H74 H 0.7210 1.1318 0.2539 0.119 Uiso 1 1 calc R . .
C75 C 0.6375(7) 1.0295(6) 0.2923(3) 0.064(2) Uani 1 1 d . . .
H75 H 0.6883 1.0036 0.3147 0.077 Uiso 1 1 calc R . .
C80 C 0.6240(4) 0.8531(4) 0.37496(18) 0.0320(11) Uani 1 1 d . . .
C81 C 0.6412(5) 0.9181(5) 0.4037(2) 0.0460(14) Uani 1 1 d . . .
H81 H 0.5930 0.9860 0.4046 0.055 Uiso 1 1 calc R . .
C82 C 0.7273(6) 0.8859(7) 0.4310(3) 0.064(2) Uani 1 1 d . . .
H82 H 0.7390 0.9312 0.4504 0.077 Uiso 1 1 calc R . .
C83 C 0.7963(6) 0.7863(7) 0.4297(3) 0.066(2) Uani 1 1 d . . .
H83 H 0.8554 0.7626 0.4485 0.080 Uiso 1 1 calc R . .
C84 C 0.7802(7) 0.7230(7) 0.4020(3) 0.071(2) Uani 1 1 d . . .
H84 H 0.8288 0.6552 0.4012 0.085 Uiso 1 1 calc R . .
C85 C 0.6938(6) 0.7547(5) 0.3744(2) 0.0532(17) Uani 1 1 d . . .
H85 H 0.6831 0.7085 0.3551 0.064 Uiso 1 1 calc R . .
C99 C 0.1167(10) 1.0561(14) 0.1581(4) 0.117(5) Uani 1 1 d . . .
C100 C 0.4049(4) 0.7243(4) 0.40985(15) 0.0252(9) Uani 1 1 d . . .
C101 C 0.4111(4) 0.8054(4) 0.43225(16) 0.0256(9) Uani 1 1 d . . .
C102 C 0.4747(4) 0.7817(4) 0.47071(16) 0.0277(10) Uani 1 1 d . . .
C103 C 0.4828(5) 0.8590(4) 0.49649(18) 0.0338(11) Uani 1 1 d . . .
H103 H 0.4451 0.9309 0.4883 0.041 Uiso 1 1 calc R . .
C104 C 0.5433(5) 0.8330(5) 0.5329(2) 0.0423(14) Uani 1 1 d . . .
H104 H 0.5471 0.8864 0.5498 0.051 Uiso 1 1 calc R . .
C105 C 0.5999(6) 0.7276(5) 0.5453(2) 0.0475(15) Uani 1 1 d . . .
H105 H 0.6414 0.7097 0.5709 0.057 Uiso 1 1 calc R . .
C106 C 0.5961(6) 0.6519(5) 0.5214(2) 0.0458(15) Uani 1 1 d . . .
H106 H 0.6351 0.5809 0.5302 0.055 Uiso 1 1 calc R . .
C107 C 0.5348(4) 0.6758(4) 0.48301(17) 0.0328(11) Uani 1 1 d . . .
C108 C 0.5320(5) 0.5969(4) 0.45700(19) 0.0359(12) Uani 1 1 d . . .
H108 H 0.5752 0.5269 0.4643 0.043 Uiso 1 1 calc R . .
C109 C 0.4682(4) 0.6199(4) 0.42164(18) 0.0315(11) Uani 1 1 d . . .
H109 H 0.4662 0.5656 0.4049 0.038 Uiso 1 1 calc R . .
C110 C 0.3993(4) 0.9702(4) 0.37553(17) 0.0303(10) Uani 1 1 d . . .
C111 C 0.3591(4) 0.9201(4) 0.41541(16) 0.0267(10) Uani 1 1 d . . .
C112 C 0.2699(4) 0.9761(4) 0.44073(18) 0.0304(11) Uani 1 1 d . . .
C113 C 0.2232(5) 0.9283(5) 0.48086(18) 0.0373(12) Uani 1 1 d . . .
H113 H 0.2523 0.8555 0.4917 0.045 Uiso 1 1 calc R . .
C114 C 0.1372(5) 0.9851(6) 0.5042(2) 0.0455(15) Uani 1 1 d . . .
H114 H 0.1067 0.9517 0.5312 0.055 Uiso 1 1 calc R . .
C115 C 0.0929(5) 1.0938(6) 0.4885(3) 0.0527(17) Uani 1 1 d . . .
H115 H 0.0334 1.1332 0.5052 0.063 Uiso 1 1 calc R . .
C116 C 0.1342(5) 1.1410(5) 0.4505(3) 0.0501(16) Uani 1 1 d . . .
H116 H 0.1028 1.2136 0.4401 0.060 Uiso 1 1 calc R . .
C117 C 0.2242(5) 1.0852(4) 0.4251(2) 0.0389(13) Uani 1 1 d . . .
C118 C 0.2682(5) 1.1335(5) 0.3849(2) 0.0462(15) Uani 1 1 d . . .
H118 H 0.2379 1.2062 0.3743 0.055 Uiso 1 1 calc R . .
C119 C 0.3532(5) 1.0782(4) 0.3608(2) 0.0390(13) Uani 1 1 d . . .
H119 H 0.3819 1.1128 0.3337 0.047 Uiso 1 1 calc R . .
C200 C 0.8302(4) 0.6421(5) 0.14502(18) 0.0350(12) Uani 1 1 d . . .
C201 C 0.7891(4) 0.6242(5) 0.10747(19) 0.0374(12) Uani 1 1 d . . .
C202 C 0.8473(5) 0.5393(5) 0.0837(2) 0.0419(13) Uani 1 1 d . . .
C203 C 0.8103(6) 0.5173(6) 0.0449(2) 0.0535(17) Uani 1 1 d . . .
H203 H 0.7448 0.5617 0.0335 0.064 Uiso 1 1 calc R . .
C204 C 0.8639(7) 0.4365(7) 0.0236(3) 0.067(2) Uani 1 1 d . . .
H204 H 0.8368 0.4245 -0.0025 0.081 Uiso 1 1 calc R . .
C205 C 0.9618(8) 0.3681(7) 0.0402(3) 0.074(2) Uani 1 1 d . . .
H205 H 1.0000 0.3099 0.0255 0.089 Uiso 1 1 calc R . .
C206 C 0.9997(7) 0.3872(6) 0.0772(3) 0.067(2) Uani 1 1 d . . .
H206 H 1.0652 0.3418 0.0882 0.080 Uiso 1 1 calc R . .
C207 C 0.9449(5) 0.4722(5) 0.0996(2) 0.0483(15) Uani 1 1 d . . .
C208 C 0.9835(5) 0.4921(6) 0.1384(2) 0.0529(17) Uani 1 1 d . . .
H208 H 1.0487 0.4467 0.1496 0.063 Uiso 1 1 calc R . .
C209 C 0.9293(5) 0.5751(5) 0.1605(2) 0.0424(14) Uani 1 1 d . . .
H209 H 0.9581 0.5877 0.1861 0.051 Uiso 1 1 calc R . .
C210 C 0.5836(5) 0.6847(5) 0.11179(18) 0.0395(13) Uani 1 1 d . . .
C211 C 0.6835(4) 0.6921(5) 0.08998(18) 0.0375(12) Uani 1 1 d . . .
C212 C 0.6894(5) 0.7638(5) 0.04850(18) 0.0402(13) Uani 1 1 d . . .
C213 C 0.7898(5) 0.7769(5) 0.0257(2) 0.0476(15) Uani 1 1 d . . .
H213 H 0.8565 0.7384 0.0381 0.057 Uiso 1 1 calc R . .
C214 C 0.7924(6) 0.8435(6) -0.0134(2) 0.0574(18) Uani 1 1 d . . .
H214 H 0.8608 0.8526 -0.0279 0.069 Uiso 1 1 calc R . .
C215 C 0.6959(7) 0.8988(6) -0.0327(2) 0.061(2) Uani 1 1 d . . .
H215 H 0.6991 0.9434 -0.0607 0.073 Uiso 1 1 calc R . .
C216 C 0.5976(6) 0.8894(6) -0.0119(2) 0.0578(19) Uani 1 1 d . . .
H216 H 0.5322 0.9282 -0.0252 0.069 Uiso 1 1 calc R . .
C217 C 0.5917(5) 0.8216(6) 0.0298(2) 0.0487(15) Uani 1 1 d . . .
C218 C 0.4911(5) 0.8115(7) 0.0526(2) 0.0578(19) Uani 1 1 d . . .
H218 H 0.4250 0.8506 0.0400 0.069 Uiso 1 1 calc R . .
C219 C 0.4863(5) 0.7471(6) 0.0925(2) 0.0526(17) Uani 1 1 d . . .
H219 H 0.4171 0.7436 0.1077 0.063 Uiso 1 1 calc R . .
S2' S 0.9124(5) 0.3932(4) 0.4835(2) 0.106(2) Uani 0.538(4) 1 d PDU A 1
O10' O 0.8623(9) 0.4966(6) 0.4874(4) 0.083(3) Uani 0.538(4) 1 d PDU A 1
O11' O 0.9143(9) 0.3103(7) 0.5161(3) 0.100(4) Uani 0.538(4) 1 d PDU A 1
O12' O 1.0062(9) 0.3954(12) 0.4551(4) 0.127(5) Uani 0.538(4) 1 d PDU A 1
C77' C 0.8226(8) 0.3583(9) 0.4499(4) 0.069(4) Uani 0.538(4) 1 d PDU A 1
F7' F 0.8665(9) 0.2679(8) 0.4329(4) 0.127(4) Uani 0.538(4) 1 d PDU A 1
F8' F 0.8070(12) 0.4320(10) 0.4108(4) 0.240(11) Uani 0.538(4) 1 d PDU A 1
F9' F 0.7252(8) 0.3594(10) 0.4680(5) 0.179(7) Uani 0.538(4) 1 d PDU A 1
S2 S 0.9963(7) 0.3179(5) 0.2961(3) 0.122(3) Uani 0.462(4) 1 d PDU A 2
O10 O 1.0218(12) 0.2958(14) 0.3399(4) 0.128(6) Uani 0.462(4) 1 d PDU A 2
O11 O 0.9426(9) 0.2524(12) 0.2834(5) 0.126(6) Uani 0.462(4) 1 d PDU A 2
O12 O 0.9574(11) 0.4219(9) 0.2809(6) 0.135(7) Uani 0.462(4) 1 d PDU A 2
C77 C 1.1312(10) 0.2884(11) 0.2662(5) 0.096(7) Uani 0.462(4) 1 d PDU A 2
F7 F 1.1219(13) 0.3065(14) 0.2224(4) 0.240(12) Uani 0.462(4) 1 d PDU A 2
F8 F 1.1954(11) 0.3453(12) 0.2754(6) 0.197(9) Uani 0.462(4) 1 d PDU A 2
F9 F 1.1799(9) 0.1869(10) 0.2762(5) 0.135(6) Uani 0.462(4) 1 d PDU A 2
O88 O 0.385(2) 0.3042(19) 0.1025(8) 0.308(10) Uani 1 1 d U . .
C888 C 0.3055(17) 0.4049(17) 0.0745(7) 0.180(7) Uani 1 1 d U . .
H88I H 0.2663 0.3816 0.0530 0.216 Uiso 1 1 calc R . .
H88J H 0.2514 0.4466 0.0947 0.216 Uiso 1 1 calc R . .
C887 C 0.3824(17) 0.4660(15) 0.0514(7) 0.167(7) Uani 1 1 d U . .
H88K H 0.4009 0.5095 0.0718 0.201 Uiso 1 1 calc R . .
H88L H 0.3497 0.5143 0.0252 0.201 Uiso 1 1 calc R . .
C886 C 0.484(2) 0.389(2) 0.0365(8) 0.218(10) Uani 1 1 d U . .
H88M H 0.4789 0.3692 0.0069 0.262 Uiso 1 1 calc R . .
H88N H 0.5512 0.4147 0.0364 0.262 Uiso 1 1 calc R . .
C885 C 0.4769(16) 0.3085(15) 0.0701(7) 0.158(6) Uani 1 1 d U . .
H88O H 0.5410 0.2994 0.0876 0.190 Uiso 1 1 calc R . .
H88P H 0.4894 0.2438 0.0558 0.190 Uiso 1 1 calc R . .
O99 O 0.0348(8) 0.7778(10) 0.0507(4) 0.150(4) Uani 1 1 d U . .
C999 C 0.0774(15) 0.8664(14) 0.0291(7) 0.165(6) Uani 1 1 d U . .
H99I H 0.0508 0.8920 -0.0011 0.198 Uiso 1 1 calc R . .
H99J H 0.0570 0.9258 0.0470 0.198 Uiso 1 1 calc R . .
C998 C 0.1895(15) 0.8243(15) 0.0269(6) 0.168(7) Uani 1 1 d U . .
H99K H 0.2304 0.8810 0.0237 0.202 Uiso 1 1 calc R . .
H99L H 0.2130 0.7833 0.0016 0.202 Uiso 1 1 calc R . .
C997 C 0.2058(12) 0.7536(14) 0.0707(5) 0.144(5) Uani 1 1 d U . .
H99M H 0.2596 0.6861 0.0669 0.173 Uiso 1 1 calc R . .
H99N H 0.2321 0.7889 0.0922 0.173 Uiso 1 1 calc R . .
C996 C 0.1030(10) 0.7348(11) 0.0855(4) 0.114(4) Uani 1 1 d U . .
H99O H 0.1079 0.6574 0.0934 0.136 Uiso 1 1 calc R . .
H99P H 0.0740 0.7690 0.1124 0.136 Uiso 1 1 calc R . .

loop_
_atom_site_aniso_label
_atom_site_aniso_U_11
_atom_site_aniso_U_22
_atom_site_aniso_U_33
_atom_site_aniso_U_23
_atom_site_aniso_U_13
_atom_site_aniso_U_12
Pd1 0.02368(19) 0.0408(2) 0.02408(19) -0.00390(16) 0.00231(14) -0.01197(16)
P1 0.0300(7) 0.0705(11) 0.0248(7) -0.0079(7) 0.0019(5) -0.0228(7)
O1 0.032(2) 0.055(2) 0.038(2) -0.0189(18) 0.0088(16) -0.0229(18)
N1 0.033(2) 0.041(2) 0.028(2) -0.0109(19) 0.0043(17) -0.019(2)
C1 0.052(4) 0.037(3) 0.031(3) -0.013(2) 0.012(2) -0.015(3)
S1 0.106(3) 0.247(5) 0.080(2) 0.012(3) -0.0162(18) -0.066(3)
F1 0.131(6) 0.197(8) 0.085(5) 0.009(5) 0.006(4) 0.002(6)
Pd2 0.0278(2) 0.0310(2) 0.02329(19) -0.00478(15) 0.00192(14) -0.01226(15)
P2 0.0235(6) 0.0487(8) 0.0291(7) 0.0013(6) -0.0001(5) -0.0130(6)
C2 0.071(5) 0.038(4) 0.088(6) -0.019(4) 0.025(4) -0.026(3)
O2 0.211(15) 0.290(19) 0.244(16) -0.032(14) -0.072(12) -0.144(14)
F2 0.163(8) 0.279(13) 0.117(7) -0.057(8) 0.048(6) 0.002(9)
P3 0.0270(6) 0.0266(6) 0.0228(6) -0.0024(5) -0.0002(5) -0.0087(5)
C3 0.119(9) 0.045(5) 0.108(8) -0.008(5) 0.026(7) -0.032(5)
O3 0.186(12) 0.43(2) 0.059(6) 0.030(9) -0.016(6) -0.016(13)
F3 0.119(7) 0.278(14) 0.232(12) 0.002(10) -0.010(7) -0.096(9)
P4 0.0350(7) 0.0291(7) 0.0267(6) -0.0012(5) 0.0001(5) -0.0141(5)
C4 0.171(13) 0.042(5) 0.082(7) -0.001(4) 0.011(7) -0.013(6)
O4 0.140(8) 0.235(12) 0.065(5) 0.026(6) 0.040(5) 0.020(8)
C5 0.141(9) 0.045(4) 0.070(6) -0.008(4) -0.037(6) 0.007(5)
C6 0.083(5) 0.041(4) 0.052(4) -0.002(3) -0.021(4) -0.014(4)
C7 0.28(2) 0.045(5) 0.118(10) 0.018(6) -0.006(12) -0.014(9)
C10 0.058(4) 0.059(4) 0.032(3) -0.009(3) 0.010(3) -0.038(3)
C11 0.062(4) 0.050(4) 0.046(4) -0.004(3) 0.004(3) -0.032(3)
C12 0.075(5) 0.056(5) 0.076(5) -0.008(4) 0.003(4) -0.029(4)
C13 0.090(7) 0.061(5) 0.094(7) -0.022(5) 0.031(6) -0.042(5)
C14 0.101(7) 0.072(6) 0.068(5) -0.031(5) 0.024(5) -0.052(5)
C15 0.087(6) 0.085(6) 0.042(4) -0.019(4) 0.007(4) -0.053(5)
C20 0.046(4) 0.122(6) 0.032(3) -0.006(3) -0.002(3) -0.043(4)
C21 0.037(3) 0.142(7) 0.036(3) 0.006(4) -0.004(3) -0.017(4)
C22 0.062(5) 0.175(9) 0.054(5) 0.008(6) -0.010(4) -0.019(6)
C23 0.097(7) 0.172(9) 0.085(7) -0.004(7) -0.021(6) -0.040(7)
C24 0.124(8) 0.166(9) 0.113(7) -0.015(7) -0.028(6) -0.097(7)
C25 0.080(5) 0.150(8) 0.074(5) -0.026(5) 0.008(4) -0.075(6)
C30 0.024(3) 0.057(4) 0.037(3) -0.001(3) -0.001(2) -0.012(2)
C31 0.035(3) 0.063(4) 0.046(4) 0.000(3) -0.004(3) -0.012(3)
C32 0.037(3) 0.084(5) 0.054(4) -0.008(4) -0.014(3) -0.006(4)
C33 0.051(4) 0.108(7) 0.065(5) -0.012(5) -0.019(4) -0.027(5)
C34 0.078(6) 0.090(6) 0.083(6) -0.009(5) -0.026(5) -0.045(5)
C35 0.058(4) 0.064(5) 0.059(4) -0.003(4) -0.014(3) -0.028(4)
C40 0.035(3) 0.050(3) 0.031(3) 0.000(2) 0.001(2) -0.011(3)
C41 0.041(3) 0.054(4) 0.048(4) 0.007(3) 0.004(3) -0.011(3)
C42 0.060(5) 0.067(5) 0.051(4) 0.009(3) 0.007(3) -0.020(4)
C43 0.071(5) 0.053(4) 0.054(4) 0.005(3) -0.010(4) -0.006(4)
C44 0.049(4) 0.060(4) 0.060(4) 0.005(4) -0.010(3) 0.000(3)
C45 0.033(3) 0.056(4) 0.041(3) 0.000(3) 0.002(2) -0.005(3)
C50 0.028(2) 0.031(3) 0.028(2) -0.002(2) -0.0029(19) -0.008(2)
C51 0.042(3) 0.040(3) 0.038(3) 0.004(2) 0.000(2) -0.008(3)
C52 0.050(4) 0.051(4) 0.062(4) 0.015(3) -0.018(3) -0.004(3)
C53 0.045(4) 0.053(4) 0.077(5) -0.010(4) -0.016(4) 0.005(3)
C54 0.036(3) 0.060(4) 0.057(4) -0.023(3) 0.006(3) -0.011(3)
C55 0.035(3) 0.043(3) 0.032(3) -0.006(2) 0.001(2) -0.010(2)
C60 0.025(2) 0.030(2) 0.034(3) -0.007(2) -0.001(2) -0.009(2)
C61 0.035(3) 0.051(3) 0.037(3) -0.009(3) -0.001(2) -0.016(3)
C62 0.044(3) 0.062(4) 0.051(4) -0.022(3) -0.004(3) -0.023(3)
C63 0.042(3) 0.047(4) 0.078(5) -0.012(3) -0.009(3) -0.025(3)
C64 0.044(3) 0.039(3) 0.064(4) 0.011(3) -0.006(3) -0.016(3)
C65 0.041(3) 0.032(3) 0.043(3) 0.001(2) -0.006(2) -0.016(2)
C70 0.053(4) 0.039(3) 0.034(3) -0.003(2) 0.005(3) -0.020(3)
C71 0.075(5) 0.059(4) 0.034(3) 0.007(3) -0.002(3) -0.031(4)
C72 0.111(7) 0.062(5) 0.046(4) 0.019(4) -0.009(4) -0.027(5)
C73 0.113(8) 0.086(6) 0.061(5) 0.031(5) 0.000(5) -0.053(6)
C74 0.092(7) 0.103(8) 0.104(8) 0.038(6) 0.004(6) -0.066(6)
C75 0.061(5) 0.067(5) 0.064(5) 0.016(4) 0.001(4) -0.034(4)
C80 0.031(3) 0.035(3) 0.032(3) -0.002(2) 0.001(2) -0.017(2)
C81 0.038(3) 0.052(4) 0.054(4) -0.018(3) -0.003(3) -0.016(3)
C82 0.052(4) 0.095(6) 0.059(4) -0.026(4) -0.013(3) -0.029(4)
C83 0.052(4) 0.091(6) 0.062(5) -0.011(4) -0.027(4) -0.018(4)
C84 0.064(5) 0.062(5) 0.086(6) -0.012(4) -0.036(4) 0.002(4)
C85 0.056(4) 0.047(4) 0.058(4) -0.010(3) -0.025(3) -0.005(3)
C99 0.084(8) 0.185(14) 0.076(8) -0.014(9) 0.017(6) -0.032(9)
C100 0.026(2) 0.030(2) 0.020(2) 0.0014(18) -0.0021(17) -0.0088(19)
C101 0.025(2) 0.025(2) 0.025(2) -0.0012(18) 0.0009(18) -0.0059(19)
C102 0.031(3) 0.028(2) 0.024(2) 0.0005(19) -0.0008(19) -0.009(2)
C103 0.039(3) 0.032(3) 0.031(3) -0.003(2) -0.006(2) -0.009(2)
C104 0.052(4) 0.042(3) 0.037(3) -0.008(3) -0.015(3) -0.013(3)
C105 0.062(4) 0.044(3) 0.037(3) 0.001(3) -0.023(3) -0.010(3)
C106 0.057(4) 0.035(3) 0.046(3) 0.003(3) -0.022(3) -0.010(3)
C107 0.037(3) 0.033(3) 0.029(3) 0.000(2) -0.004(2) -0.010(2)
C108 0.041(3) 0.026(3) 0.038(3) 0.001(2) -0.007(2) -0.006(2)
C109 0.037(3) 0.026(2) 0.032(3) -0.005(2) -0.002(2) -0.007(2)
C110 0.037(3) 0.025(2) 0.030(3) -0.003(2) -0.004(2) -0.010(2)
C111 0.029(2) 0.025(2) 0.027(2) -0.0060(19) -0.0072(19) -0.0061(19)
C112 0.030(3) 0.031(3) 0.034(3) -0.011(2) -0.007(2) -0.008(2)
C113 0.034(3) 0.050(3) 0.033(3) -0.015(2) -0.003(2) -0.013(2)
C114 0.033(3) 0.067(4) 0.044(3) -0.023(3) 0.002(2) -0.018(3)
C115 0.032(3) 0.064(4) 0.069(5) -0.037(4) -0.001(3) -0.007(3)
C116 0.041(3) 0.041(3) 0.069(5) -0.023(3) -0.009(3) 0.002(3)
C117 0.031(3) 0.034(3) 0.054(4) -0.015(3) -0.012(2) -0.002(2)
C118 0.052(4) 0.028(3) 0.057(4) -0.003(3) -0.015(3) -0.003(3)
C119 0.049(3) 0.028(3) 0.041(3) -0.001(2) -0.009(3) -0.010(2)
C200 0.024(2) 0.044(3) 0.035(3) 0.001(2) 0.006(2) -0.011(2)
C201 0.027(3) 0.046(3) 0.034(3) 0.001(2) 0.005(2) -0.008(2)
C202 0.039(3) 0.047(3) 0.036(3) 0.000(3) 0.006(2) -0.013(3)
C203 0.053(4) 0.061(4) 0.040(3) -0.007(3) 0.001(3) -0.003(3)
C204 0.073(5) 0.074(5) 0.051(4) -0.019(4) 0.008(4) -0.010(4)
C205 0.078(6) 0.069(5) 0.069(5) -0.022(4) 0.014(4) -0.007(5)
C206 0.050(4) 0.060(5) 0.080(6) -0.010(4) 0.009(4) 0.001(4)
C207 0.038(3) 0.050(4) 0.053(4) -0.004(3) 0.009(3) -0.011(3)
C208 0.032(3) 0.054(4) 0.065(4) 0.003(3) -0.004(3) -0.001(3)
C209 0.028(3) 0.054(4) 0.043(3) 0.003(3) -0.005(2) -0.010(3)
C210 0.031(3) 0.064(4) 0.023(3) -0.008(2) -0.001(2) -0.011(3)
C211 0.028(3) 0.055(4) 0.026(3) -0.004(2) -0.001(2) -0.005(2)
C212 0.033(3) 0.054(4) 0.027(3) -0.005(2) 0.001(2) 0.000(3)
C213 0.041(3) 0.057(4) 0.035(3) 0.000(3) 0.007(3) -0.002(3)
C214 0.055(4) 0.064(4) 0.038(3) 0.001(3) 0.017(3) 0.000(3)
C215 0.070(5) 0.069(5) 0.029(3) 0.006(3) 0.008(3) -0.002(4)
C216 0.063(4) 0.066(5) 0.031(3) 0.000(3) -0.006(3) 0.006(4)
C217 0.046(4) 0.064(4) 0.028(3) -0.007(3) 0.001(2) -0.001(3)
C218 0.036(3) 0.091(6) 0.038(3) -0.011(3) -0.009(3) 0.003(3)
C219 0.032(3) 0.095(5) 0.029(3) -0.009(3) 0.000(2) -0.013(3)
S2' 0.101(4) 0.087(3) 0.125(4) -0.039(3) 0.040(3) -0.016(3)
O10' 0.095(7) 0.049(5) 0.104(7) 0.002(5) -0.040(6) -0.012(5)
O11' 0.138(8) 0.055(5) 0.067(6) 0.009(5) 0.056(6) 0.010(5)
O12' 0.118(8) 0.121(8) 0.161(10) -0.038(7) 0.027(7) -0.069(7)
C77' 0.041(6) 0.057(7) 0.117(9) -0.035(7) -0.012(6) -0.009(5)
F7' 0.128(8) 0.104(7) 0.158(9) -0.022(6) -0.042(7) -0.030(6)
F8' 0.262(14) 0.214(13) 0.234(13) -0.032(9) -0.028(9) -0.032(9)
F9' 0.188(11) 0.121(9) 0.227(11) -0.010(8) 0.000(9) -0.048(8)
S2 0.156(6) 0.077(4) 0.143(6) -0.023(4) -0.067(5) -0.020(4)
O10 0.145(10) 0.124(10) 0.126(10) -0.023(8) -0.002(8) -0.056(8)
O11 0.122(9) 0.124(10) 0.133(10) -0.011(8) -0.061(8) -0.012(8)
O12 0.147(10) 0.109(9) 0.136(10) 0.021(8) -0.049(8) -0.013(8)
C77 0.108(11) 0.096(10) 0.099(11) -0.029(8) -0.012(8) -0.041(8)
F7 0.246(15) 0.238(15) 0.230(15) -0.012(10) -0.037(10) -0.053(10)
F8 0.219(13) 0.183(12) 0.190(12) -0.047(9) 0.009(9) -0.045(9)
F9 0.131(9) 0.147(9) 0.135(9) -0.003(7) -0.012(7) -0.061(8)
O88 0.325(13) 0.281(13) 0.320(13) -0.037(9) -0.018(9) -0.080(10)
C888 0.164(10) 0.192(11) 0.183(11) -0.012(9) -0.038(8) -0.042(9)
C887 0.171(10) 0.158(10) 0.172(10) -0.032(8) -0.027(8) -0.023(8)
C886 0.212(13) 0.224(13) 0.222(13) -0.030(9) -0.033(9) -0.050(9)
C885 0.170(10) 0.141(9) 0.171(10) -0.028(8) -0.048(8) -0.032(8)
O99 0.115(6) 0.186(8) 0.162(7) -0.009(6) -0.032(6) -0.060(6)
C999 0.149(9) 0.143(9) 0.182(10) 0.036(8) -0.022(8) -0.033(8)
C998 0.155(10) 0.183(10) 0.159(10) 0.020(8) 0.001(8) -0.061(8)
C997 0.113(8) 0.173(9) 0.144(9) 0.009(8) -0.021(7) -0.045(7)
C996 0.101(7) 0.133(8) 0.107(7) 0.009(6) -0.021(6) -0.040(6)

loop_
_atom_type_symbol
_atom_type_description
_atom_type_scat_dispersion_real
_atom_type_scat_dispersion_imag
_atom_type_scat_source
C C 0.0033 0.0016 'International Tables Vol C Tables 4.2.6.8 and 6.1.1.4'
H H 0.0000 0.0000 'International Tables Vol C Tables 4.2.6.8 and 6.1.1.4'
N N 0.0061 0.0033 'International Tables Vol C Tables 4.2.6.8 and 6.1.1.4'
O O 0.0106 0.0060 'International Tables Vol C Tables 4.2.6.8 and 6.1.1.4'
F F 0.0171 0.0103 'International Tables Vol C Tables 4.2.6.8 and 6.1.1.4'
P P 0.1023 0.0942 'International Tables Vol C Tables 4.2.6.8 and 6.1.1.4'
S S 0.1246 0.1234 'International Tables Vol C Tables 4.2.6.8 and 6.1.1.4'
Pd Pd -0.9988 1.0072 'International Tables Vol C Tables 4.2.6.8 and 6.1.1.4'

loop_
_geom_angle_atom_site_label_1
_geom_angle_atom_site_label_2
_geom_angle_atom_site_label_3
_geom_angle
O1 Pd1 N1 79.34(15)
O1 Pd1 P1 174.85(11)
N1 Pd1 P1 96.94(12)
O1 Pd1 P2 91.73(11)
N1 Pd1 P2 169.40(12)
P1 Pd1 P2 92.32(5)
O1 Pd1 Pd2 40.81(10)
N1 Pd1 Pd2 42.48(11)
P1 Pd1 Pd2 134.39(4)
P2 Pd1 Pd2 130.66(4)
C10 P1 C20 107.6(4)
C10 P1 C210 106.5(3)
C20 P1 C210 106.3(3)
C10 P1 Pd1 115.7(2)
C20 P1 Pd1 107.4(2)
C210 P1 Pd1 112.9(2)
Pd1 O1 Pd2 98.61(15)
Pd1 O1 H1B 130.7
Pd2 O1 H1B 130.7
C1 N1 Pd2 114.5(3)
C1 N1 Pd1 112.3(3)
Pd2 N1 Pd1 94.83(17)
C1 N1 H1A 111.4
Pd2 N1 H1A 111.4
Pd1 N1 H1A 111.4
C6 C1 C2 118.5(7)
C6 C1 N1 121.2(5)
C2 C1 N1 120.3(6)
O3 S1 O2 114.6(11)
O3 S1 O4 117.1(10)
O2 S1 O4 112.0(9)
O3 S1 C99 106.5(8)
O2 S1 C99 99.2(10)
O4 S1 C99 105.1(7)
O1 Pd2 N1 79.32(15)
O1 Pd2 P3 169.87(12)
N1 Pd2 P3 102.17(12)
O1 Pd2 P4 87.50(11)
N1 Pd2 P4 166.74(12)
P3 Pd2 P4 90.56(5)
O1 Pd2 Pd1 40.57(10)
N1 Pd2 Pd1 42.69(11)
P3 Pd2 Pd1 143.77(4)
P4 Pd2 Pd1 125.23(4)
C40 P2 C200 107.7(3)
C40 P2 C30 106.7(3)
C200 P2 C30 107.1(3)
C40 P2 Pd1 115.49(19)
C200 P2 Pd1 113.70(18)
C30 P2 Pd1 105.61(19)
C3 C2 C1 120.5(9)
C3 C2 H2 119.7
C1 C2 H2 119.7
C50 P3 C60 98.7(2)
C50 P3 C100 112.7(2)
C60 P3 C100 106.3(2)
C50 P3 Pd2 119.35(17)
C60 P3 Pd2 119.33(17)
C100 P3 Pd2 100.42(16)
C2 C3 C4 121.3(9)
C2 C3 H3 119.4
C4 C3 H3 119.4
C80 P4 C70 106.9(3)
C80 P4 C110 104.8(2)
C70 P4 C110 106.1(3)
C80 P4 Pd2 111.48(18)
C70 P4 Pd2 105.7(2)
C110 P4 Pd2 121.06(17)
C3 C4 C5 118.0(9)
C3 C4 C7 121.0(12)
C5 C4 C7 120.8(14)
C4 C5 C6 121.2(10)
C4 C5 H5 119.4
C6 C5 H5 119.4
C1 C6 C5 120.2(8)
C1 C6 H6 119.9
C5 C6 H6 119.9
C4 C7 H7A 109.5
C4 C7 H7B 109.5
H7A C7 H7B 109.5
C4 C7 H7C 109.5
H7A C7 H7C 109.5
H7B C7 H7C 109.5
C15 C10 C11 118.6(7)
C15 C10 P1 120.5(6)
C11 C10 P1 120.9(5)
C12 C11 C10 120.1(7)
C12 C11 H11 120.0
C10 C11 H11 120.0
C11 C12 C13 120.9(9)
C11 C12 H12 119.5
C13 C12 H12 119.5
C14 C13 C12 120.1(9)
C14 C13 H13 120.0
C12 C13 H13 120.0
C13 C14 C15 120.0(8)
C13 C14 H14 120.0
C15 C14 H14 120.0
C10 C15 C14 120.4(8)
C10 C15 H15 119.8
C14 C15 H15 119.8
C25 C20 C21 121.7(8)
C25 C20 P1 120.8(8)
C21 C20 P1 117.4(6)
C20 C21 C22 121.3(11)
C20 C21 H21 119.4
C22 C21 H21 119.4
C23 C22 C21 114.9(13)
C23 C22 H22 122.6
C21 C22 H22 122.6
C24 C23 C22 130.4(14)
C24 C23 H23 114.8
C22 C23 H23 114.8
C23 C24 C25 117.8(12)
C23 C24 H24 121.1
C25 C24 H24 121.1
C20 C25 C24 113.9(11)
C20 C25 H25 123.1
C24 C25 H25 123.1
C35 C30 C31 119.1(6)
C35 C30 P2 123.2(5)
C31 C30 P2 117.5(5)
C30 C31 C32 120.5(7)
C30 C31 H31 119.8
C32 C31 H31 119.8
C33 C32 C31 120.0(7)
C33 C32 H32 120.0
C31 C32 H32 120.0
C32 C33 C34 120.1(7)
C32 C33 H33 119.9
C34 C33 H33 119.9
C33 C34 C35 119.9(8)
C33 C34 H34 120.1
C35 C34 H34 120.1
C30 C35 C34 120.4(7)
C30 C35 H35 119.8
C34 C35 H35 119.8
C41 C40 C45 119.6(6)
C41 C40 P2 120.7(5)
C45 C40 P2 119.7(4)
C40 C41 C42 119.9(6)
C40 C41 H41 120.0
C42 C41 H41 120.0
C43 C42 C41 120.3(7)
C43 C42 H42 119.9
C41 C42 H42 119.9
C42 C43 C44 120.6(7)
C42 C43 H43 119.7
C44 C43 H43 119.7
C43 C44 C45 119.7(7)
C43 C44 H44 120.2
C45 C44 H44 120.2
C44 C45 C40 119.9(6)
C44 C45 H45 120.1
C40 C45 H45 120.1
C51 C50 C55 119.3(5)
C51 C50 P3 120.1(4)
C55 C50 P3 120.0(4)
C52 C51 C50 121.0(6)
C52 C51 H51 119.5
C50 C51 H51 119.5
C51 C52 C53 119.3(6)
C51 C52 H52 120.4
C53 C52 H52 120.4
C52 C53 C54 120.4(6)
C52 C53 H53 119.8
C54 C53 H53 119.8
C55 C54 C53 120.4(6)
C55 C54 H54 119.8
C53 C54 H54 119.8
C54 C55 C50 119.5(6)
C54 C55 H55 120.2
C50 C55 H55 120.2
C61 C60 C65 119.0(5)
C61 C60 P3 117.9(4)
C65 C60 P3 122.6(4)
C60 C61 C62 119.8(6)
C60 C61 H61 120.1
C62 C61 H61 120.1
C63 C62 C61 120.4(6)
C63 C62 H62 119.8
C61 C62 H62 119.8
C62 C63 C64 120.9(6)
C62 C63 H63 119.6
C64 C63 H63 119.6
C65 C64 C63 118.7(6)
C65 C64 H64 120.6
C63 C64 H64 120.6
C64 C65 C60 121.1(6)
C64 C65 H65 119.4
C60 C65 H65 119.4
C75 C70 C71 119.4(6)
C75 C70 P4 122.5(5)
C71 C70 P4 118.1(5)
C70 C71 C72 120.1(7)
C70 C71 H71 120.0
C72 C71 H71 120.0
C73 C72 C71 120.1(8)
C73 C72 H72 119.9
C71 C72 H72 119.9
C72 C73 C74 120.1(7)
C72 C73 H73 119.9
C74 C73 H73 119.9
C73 C74 C75 122.1(9)
C73 C74 H74 119.0
C75 C74 H74 119.0
C70 C75 C74 118.2(8)
C70 C75 H75 120.9
C74 C75 H75 120.9
C85 C80 C81 118.7(5)
C85 C80 P4 121.3(4)
C81 C80 P4 120.0(5)
C82 C81 C80 121.1(7)
C82 C81 H81 119.4
C80 C81 H81 119.4
C81 C82 C83 118.8(7)
C81 C82 H82 120.6
C83 C82 H82 120.6
C84 C83 C82 120.4(7)
C84 C83 H83 119.8
C82 C83 H83 119.8
C83 C84 C85 121.2(8)
C83 C84 H84 119.4
C85 C84 H84 119.4
C80 C85 C84 119.7(6)
C80 C85 H85 120.2
C84 C85 H85 120.2
F2 C99 F1 110.4(14)
F2 C99 F3 102.3(12)
F1 C99 F3 103.2(13)
F2 C99 S1 114.4(11)
F1 C99 S1 116.5(9)
F3 C99 S1 108.3(12)
C101 C100 C109 120.7(4)
C101 C100 P3 124.0(4)
C109 C100 P3 114.1(4)
C100 C101 C102 119.6(4)
C100 C101 C111 121.4(4)
C102 C101 C111 118.9(4)
C103 C102 C107 117.8(5)
C103 C102 C101 123.5(5)
C107 C102 C101 118.7(4)
C104 C103 C102 121.5(5)
C104 C103 H103 119.3
C102 C103 H103 119.3
C103 C104 C105 120.2(5)
C103 C104 H104 119.9
C105 C104 H104 119.9
C106 C105 C104 120.3(5)
C106 C105 H105 119.8
C104 C105 H105 119.8
C105 C106 C107 121.4(6)
C105 C106 H106 119.3
C107 C106 H106 119.3
C108 C107 C102 119.4(5)
C108 C107 C106 121.8(5)
C102 C107 C106 118.8(5)
C109 C108 C107 121.0(5)
C109 C108 H108 119.5
C107 C108 H108 119.5
C108 C109 C100 120.2(5)
C108 C109 H109 119.9
C100 C109 H109 119.9
C111 C110 C119 119.9(5)
C111 C110 P4 120.6(4)
C119 C110 P4 119.4(4)
C110 C111 C112 120.2(5)
C110 C111 C101 120.1(4)
C112 C111 C101 119.7(4)
C113 C112 C111 122.7(5)
C113 C112 C117 118.3(5)
C111 C112 C117 118.9(5)
C114 C113 C112 120.9(6)
C114 C113 H113 119.6
C112 C113 H113 119.6
C113 C114 C115 120.3(6)
C113 C114 H114 119.8
C115 C114 H114 119.8
C116 C115 C114 120.3(6)
C116 C115 H115 119.8
C114 C115 H115 119.8
C115 C116 C117 121.3(6)
C115 C116 H116 119.3
C117 C116 H116 119.3
C118 C117 C116 122.1(6)
C118 C117 C112 119.1(5)
C116 C117 C112 118.8(6)
C119 C118 C117 121.1(5)
C119 C118 H118 119.4
C117 C118 H118 119.4
C118 C119 C110 120.7(6)
C118 C119 H119 119.6
C110 C119 H119 119.6
C201 C200 C209 119.9(6)
C201 C200 P2 120.4(4)
C209 C200 P2 119.3(5)
C200 C201 C202 120.2(5)
C200 C201 C211 122.0(5)
C202 C201 C211 117.8(5)
C207 C202 C203 117.4(6)
C207 C202 C201 119.6(6)
C203 C202 C201 123.0(6)
C204 C203 C202 122.4(7)
C204 C203 H203 118.8
C202 C203 H203 118.8
C203 C204 C205 120.0(8)
C203 C204 H204 120.0
C205 C204 H204 120.0
C206 C205 C204 119.1(8)
C206 C205 H205 120.4
C204 C205 H205 120.4
C205 C206 C207 121.6(8)
C205 C206 H206 119.2
C207 C206 H206 119.2
C206 C207 C202 119.5(7)
C206 C207 C208 122.0(7)
C202 C207 C208 118.5(6)
C209 C208 C207 121.9(6)
C209 C208 H208 119.1
C207 C208 H208 119.1
C208 C209 C200 120.0(6)
C208 C209 H209 120.0
C200 C209 H209 120.0
C211 C210 C219 119.1(5)
C211 C210 P1 122.2(4)
C219 C210 P1 118.5(4)
C210 C211 C212 120.3(5)
C210 C211 C201 121.6(5)
C212 C211 C201 118.0(5)
C217 C212 C213 118.7(6)
C217 C212 C211 118.9(5)
C213 C212 C211 122.4(5)
C214 C213 C212 120.9(6)
C214 C213 H213 119.6
C212 C213 H213 119.6
C213 C214 C215 120.7(7)
C213 C214 H214 119.6
C215 C214 H214 119.6
C216 C215 C214 120.4(6)
C216 C215 H215 119.8
C214 C215 H215 119.8
C215 C216 C217 120.4(7)
C215 C216 H216 119.8
C217 C216 H216 119.8
C218 C217 C212 119.3(6)
C218 C217 C216 121.8(6)
C212 C217 C216 118.9(6)
C219 C218 C217 121.4(6)
C219 C218 H218 119.3
C217 C218 H218 119.3
C218 C219 C210 120.9(6)
C218 C219 H219 119.6
C210 C219 H219 119.6
O11' S2' O10' 125.2(8)
O11' S2' O12' 118.3(9)
O10' S2' O12' 106.8(9)
O11' S2' C77' 96.2(7)
O10' S2' C77' 102.2(6)
O12' S2' C77' 103.5(7)
F9' C77' F7' 111.4(8)
F9' C77' F8' 104.5(8)
F7' C77' F8' 101.1(8)
F9' C77' S2' 115.3(8)
F7' C77' S2' 113.5(7)
F8' C77' S2' 109.7(8)
O11 S2 O12 114.4(12)
O11 S2 O10 115.6(12)
O12 S2 O10 115.0(12)
O11 S2 C77 104.5(8)
O12 S2 C77 102.8(8)
O10 S2 C77 102.1(8)
F8 C77 F9 108.2(9)
F8 C77 F7 108.3(10)
F9 C77 F7 106.6(9)
F8 C77 S2 112.4(9)
F9 C77 S2 110.8(9)
F7 C77 S2 110.3(9)
C885 O88 C888 93.0(18)
C887 C888 O88 102.3(17)
C887 C888 H88I 111.3
O88 C888 H88I 111.3
C887 C888 H88J 111.3
O88 C888 H88J 111.3
H88I C888 H88J 109.2
C888 C887 C886 107.8(19)
C888 C887 H88K 110.1
C886 C887 H88K 110.1
C888 C887 H88L 110.1
C886 C887 H88L 110.1
H88K C887 H88L 108.5
C885 C886 C887 97(2)
C885 C886 H88M 112.4
C887 C886 H88M 112.4
C885 C886 H88N 112.4
C887 C886 H88N 112.4
H88M C886 H88N 110.0
C886 C885 O88 126(2)
C886 C885 H88O 105.8
O88 C885 H88O 105.8
C886 C885 H88P 105.8
O88 C885 H88P 105.8
H88O C885 H88P 106.2
C996 O99 C999 102.8(11)
C998 C999 O99 102.7(14)
C998 C999 H99I 111.2
O99 C999 H99I 111.2
C998 C999 H99J 111.2
O99 C999 H99J 111.2
H99I C999 H99J 109.1
C999 C998 C997 102.8(15)
C999 C998 H99K 111.2
C997 C998 H99K 111.2
C999 C998 H99L 111.2
C997 C998 H99L 111.2
H99K C998 H99L 109.1
C996 C997 C998 104.9(13)
C996 C997 H99M 110.8
C998 C997 H99M 110.8
C996 C997 H99N 110.8
C998 C997 H99N 110.8
H99M C997 H99N 108.8
O99 C996 C997 107.2(12)
O99 C996 H99O 110.3
C997 C996 H99O 110.3
O99 C996 H99P 110.3
C997 C996 H99P 110.3
H99O C996 H99P 108.5

loop_
_geom_bond_atom_site_label_1
_geom_bond_atom_site_label_2
_geom_bond_distance
Pd1 O1 2.049(4)
Pd1 N1 2.119(4)
Pd1 P1 2.2351(15)
Pd1 P2 2.2615(14)
Pd1 Pd2 3.1145(5)
P1 C10 1.805(7)
P1 C20 1.817(7)
P1 C210 1.824(6)
O1 Pd2 2.059(4)
O1 H1B 0.9500
N1 C1 1.428(8)
N1 Pd2 2.111(4)
N1 H1A 0.9300
C1 C6 1.356(10)
C1 C2 1.401(9)
S1 O3 1.349(10)
S1 O2 1.407(15)
S1 O4 1.416(11)
S1 C99 1.776(14)
F1 C99 1.300(14)
Pd2 P3 2.2287(13)
Pd2 P4 2.2684(14)
P2 C40 1.799(6)
P2 C200 1.811(6)
P2 C30 1.823(6)
C2 C3 1.358(13)
C2 H2 0.9500
F2 C99 1.296(15)
P3 C50 1.807(5)
P3 C60 1.812(5)
P3 C100 1.826(5)
C3 C4 1.370(17)
C3 H3 0.9500
F3 C99 1.363(18)
P4 C80 1.804(6)
P4 C70 1.817(6)
P4 C110 1.828(6)
C4 C5 1.377(16)
C4 C7 1.536(14)
C5 C6 1.385(10)
C5 H5 0.9500
C6 H6 0.9500
C7 H7A 0.9800
C7 H7B 0.9800
C7 H7C 0.9800
C10 C15 1.384(9)
C10 C11 1.386(10)
C11 C12 1.362(11)
C11 H11 0.9500
C12 C13 1.381(12)
C12 H12 0.9500
C13 C14 1.342(14)
C13 H13 0.9500
C14 C15 1.396(13)
C14 H14 0.9500
C15 H15 0.9500
C20 C25 1.388(13)
C20 C21 1.398(13)
C21 C22 1.408(12)
C21 H21 0.9500
C22 C23 1.307(18)
C22 H22 0.9500
C23 C24 1.282(19)
C23 H23 0.9500
C24 C25 1.520(16)
C24 H24 0.9500
C25 H25 0.9500
C30 C35 1.360(9)
C30 C31 1.384(9)
C31 C32 1.385(9)
C31 H31 0.9500
C32 C33 1.360(12)
C32 H32 0.9500
C33 C34 1.371(12)
C33 H33 0.9500
C34 C35 1.396(10)
C34 H34 0.9500
C35 H35 0.9500
C40 C41 1.381(8)
C40 C45 1.399(8)
C41 C42 1.382(10)
C41 H41 0.9500
C42 C43 1.373(11)
C42 H42 0.9500
C43 C44 1.376(11)
C43 H43 0.9500
C44 C45 1.385(9)
C44 H44 0.9500
C45 H45 0.9500
C50 C51 1.380(7)
C50 C55 1.394(7)
C51 C52 1.373(9)
C51 H51 0.9500
C52 C53 1.373(11)
C52 H52 0.9500
C53 C54 1.381(10)
C53 H53 0.9500
C54 C55 1.369(9)
C54 H54 0.9500
C55 H55 0.9500
C60 C61 1.385(7)
C60 C65 1.398(8)
C61 C62 1.392(8)
C61 H61 0.9500
C62 C63 1.363(10)
C62 H62 0.9500
C63 C64 1.390(10)
C63 H63 0.9500
C64 C65 1.380(8)
C64 H64 0.9500
C65 H65 0.9500
C70 C75 1.364(9)
C70 C71 1.394(9)
C71 C72 1.393(9)
C71 H71 0.9500
C72 C73 1.337(13)
C72 H72 0.9500
C73 C74 1.346(14)
C73 H73 0.9500
C74 C75 1.402(11)
C74 H74 0.9500
C75 H75 0.9500
C80 C85 1.375(9)
C80 C81 1.387(8)
C81 C82 1.381(9)
C81 H81 0.9500
C82 C83 1.385(12)
C82 H82 0.9500
C83 C84 1.341(11)
C83 H83 0.9500
C84 C85 1.389(9)
C84 H84 0.9500
C85 H85 0.9500
C100 C101 1.378(7)
C100 C109 1.414(7)
C101 C102 1.440(7)
C101 C111 1.511(7)
C102 C103 1.410(7)
C102 C107 1.419(7)
C103 C104 1.362(7)
C103 H103 0.9500
C104 C105 1.400(9)
C104 H104 0.9500
C105 C106 1.340(9)
C105 H105 0.9500
C106 C107 1.419(8)
C106 H106 0.9500
C107 C108 1.413(8)
C108 C109 1.363(7)
C108 H108 0.9500
C109 H109 0.9500
C110 C111 1.383(7)
C110 C119 1.408(7)
C111 C112 1.412(7)
C112 C113 1.410(8)
C112 C117 1.424(8)
C113 C114 1.360(8)
C113 H113 0.9500
C114 C115 1.417(10)
C114 H114 0.9500
C115 C116 1.331(10)
C115 H115 0.9500
C116 C117 1.419(9)
C116 H116 0.9500
C117 C118 1.401(9)
C118 C119 1.354(9)
C118 H118 0.9500
C119 H119 0.9500
C200 C201 1.382(8)
C200 C209 1.418(8)
C201 C202 1.434(8)
C201 C211 1.506(8)
C202 C207 1.409(9)
C202 C203 1.414(9)
C203 C204 1.335(10)
C203 H203 0.9500
C204 C205 1.424(12)
C204 H204 0.9500
C205 C206 1.352(12)
C205 H205 0.9500
C206 C207 1.400(10)
C206 H206 0.9500
C207 C208 1.412(10)
C208 C209 1.372(9)
C208 H208 0.9500
C209 H209 0.9500
C210 C211 1.376(8)
C210 C219 1.424(9)
C211 C212 1.445(8)
C212 C217 1.404(8)
C212 C213 1.410(8)
C213 C214 1.353(9)
C213 H213 0.9500
C214 C215 1.392(10)
C214 H214 0.9500
C215 C216 1.354(11)
C215 H215 0.9500
C216 C217 1.424(9)
C216 H216 0.9500
C217 C218 1.403(10)
C218 C219 1.358(10)
C218 H218 0.9500
C219 H219 0.9500
S2' O11' 1.338(8)
S2' O10' 1.367(8)
S2' O12' 1.388(9)
S2' C77' 1.792(8)
C77' F9' 1.289(9)
C77' F7' 1.341(8)
C77' F8' 1.396(9)
S2 O11 1.344(9)
S2 O12 1.350(9)
S2 O10 1.371(9)
S2 C77 1.825(9)
C77 F8 1.307(9)
C77 F9 1.320(9)
C77 F7 1.326(9)
O88 C885 1.44(3)
O88 C888 1.63(3)
C888 C887 1.45(2)
C888 H88I 0.9900
C888 H88J 0.9900
C887 C886 1.51(3)
C887 H88K 0.9900
C887 H88L 0.9900
C886 C885 1.35(3)
C886 H88M 0.9900
C886 H88N 0.9900
C885 H88O 0.9900
C885 H88P 0.9900
O99 C996 1.393(14)
O99 C999 1.427(18)
C999 C998 1.39(2)
C999 H99I 0.9900
C999 H99J 0.9900
C998 C997 1.49(2)
C998 H99K 0.9900
C998 H99L 0.9900
C997 C996 1.392(17)
C997 H99M 0.9900
C997 H99N 0.9900
C996 H99O 0.9900
C996 H99P 0.9900

loop_
_geom_torsion_atom_site_label_1
_geom_torsion_atom_site_label_2
_geom_torsion_atom_site_label_3
_geom_torsion_atom_site_label_4
_geom_torsion
N1 Pd1 P1 C10 -91.4(2)
P2 Pd1 P1 C10 83.4(2)
Pd2 Pd1 P1 C10 -114.4(2)
N1 Pd1 P1 C20 28.7(3)
P2 Pd1 P1 C20 -156.5(3)
Pd2 Pd1 P1 C20 5.7(3)
N1 Pd1 P1 C210 145.5(2)
P2 Pd1 P1 C210 -39.7(2)
Pd2 Pd1 P1 C210 122.5(2)
N1 Pd1 O1 Pd2 -21.52(18)
P2 Pd1 O1 Pd2 164.23(14)
O1 Pd1 N1 C1 -98.2(4)
P1 Pd1 N1 C1 85.4(3)
P2 Pd1 N1 C1 -65.2(8)
Pd2 Pd1 N1 C1 -119.0(4)
O1 Pd1 N1 Pd2 20.79(17)
P1 Pd1 N1 Pd2 -155.60(14)
P2 Pd1 N1 Pd2 53.8(8)
Pd2 N1 C1 C6 -49.7(7)
Pd1 N1 C1 C6 56.9(7)
Pd2 N1 C1 C2 132.2(5)
Pd1 N1 C1 C2 -121.1(5)
Pd1 O1 Pd2 N1 21.61(18)
Pd1 O1 Pd2 P3 121.0(6)
Pd1 O1 Pd2 P4 -159.83(15)
C1 N1 Pd2 O1 96.5(4)
Pd1 N1 Pd2 O1 -20.69(17)
C1 N1 Pd2 P3 -73.3(4)
Pd1 N1 Pd2 P3 169.54(12)
C1 N1 Pd2 P4 90.2(6)
Pd1 N1 Pd2 P4 -27.0(7)
C1 N1 Pd2 Pd1 117.2(4)
N1 Pd1 Pd2 O1 147.7(3)
P1 Pd1 Pd2 O1 -177.2(2)
P2 Pd1 Pd2 O1 -20.98(19)
O1 Pd1 Pd2 N1 -147.7(3)
P1 Pd1 Pd2 N1 35.0(2)
P2 Pd1 Pd2 N1 -168.7(2)
O1 Pd1 Pd2 P3 -165.2(2)
N1 Pd1 Pd2 P3 -17.5(2)
P1 Pd1 Pd2 P3 17.54(10)
P2 Pd1 Pd2 P3 173.80(8)
O1 Pd1 Pd2 P4 24.94(19)
N1 Pd1 Pd2 P4 172.7(2)
P1 Pd1 Pd2 P4 -152.29(8)
P2 Pd1 Pd2 P4 3.96(7)
O1 Pd1 P2 C40 -90.6(3)
N1 Pd1 P2 C40 -123.0(7)
P1 Pd1 P2 C40 86.2(2)
Pd2 Pd1 P2 C40 -77.1(2)
O1 Pd1 P2 C200 144.1(2)
N1 Pd1 P2 C200 111.7(7)
P1 Pd1 P2 C200 -39.1(2)
Pd2 Pd1 P2 C200 157.6(2)
O1 Pd1 P2 C30 27.0(3)
N1 Pd1 P2 C30 -5.4(8)
P1 Pd1 P2 C30 -156.2(2)
Pd2 Pd1 P2 C30 40.5(2)
C6 C1 C2 C3 1.9(11)
N1 C1 C2 C3 -180.0(7)
O1 Pd2 P3 C50 146.5(7)
N1 Pd2 P3 C50 -116.1(2)
P4 Pd2 P3 C50 67.7(2)
Pd1 Pd2 P3 C50 -104.0(2)
O1 Pd2 P3 C60 -92.5(7)
N1 Pd2 P3 C60 4.9(2)
P4 Pd2 P3 C60 -171.4(2)
Pd1 Pd2 P3 C60 16.9(2)
O1 Pd2 P3 C100 23.0(7)
N1 Pd2 P3 C100 120.4(2)
P4 Pd2 P3 C100 -55.91(17)
Pd1 Pd2 P3 C100 132.38(16)
C1 C2 C3 C4 1.7(15)
O1 Pd2 P4 C80 -66.1(2)
N1 Pd2 P4 C80 -59.9(6)
P3 Pd2 P4 C80 104.00(19)
Pd1 Pd2 P4 C80 -81.99(19)
O1 Pd2 P4 C70 49.8(3)
N1 Pd2 P4 C70 56.0(6)
P3 Pd2 P4 C70 -140.2(2)
Pd1 Pd2 P4 C70 33.8(2)
O1 Pd2 P4 C110 170.1(2)
N1 Pd2 P4 C110 176.3(6)
P3 Pd2 P4 C110 -19.8(2)
Pd1 Pd2 P4 C110 154.18(19)
C2 C3 C4 C5 -4.5(17)
C2 C3 C4 C7 179.5(10)
C3 C4 C5 C6 3.9(17)
C7 C4 C5 C6 179.9(11)
C2 C1 C6 C5 -2.5(11)
N1 C1 C6 C5 179.4(7)
C4 C5 C6 C1 -0.4(14)
C20 P1 C10 C15 69.8(6)
C210 P1 C10 C15 -43.8(6)
Pd1 P1 C10 C15 -170.2(5)
C20 P1 C10 C11 -112.2(5)
C210 P1 C10 C11 134.2(5)
Pd1 P1 C10 C11 7.8(6)
C15 C10 C11 C12 1.1(9)
P1 C10 C11 C12 -177.0(5)
C10 C11 C12 C13 -0.5(11)
C11 C12 C13 C14 -0.2(12)
C12 C13 C14 C15 0.3(12)
C11 C10 C15 C14 -1.1(10)
P1 C10 C15 C14 177.0(5)
C13 C14 C15 C10 0.4(12)
C10 P1 C20 C25 -4.1(7)
C210 P1 C20 C25 109.7(7)
Pd1 P1 C20 C25 -129.3(6)
C10 P1 C20 C21 172.6(5)
C210 P1 C20 C21 -73.6(6)
Pd1 P1 C20 C21 47.4(6)
C25 C20 C21 C22 -1.8(11)
P1 C20 C21 C22 -178.4(6)
C20 C21 C22 C23 1.0(13)
C21 C22 C23 C24 0(2)
C22 C23 C24 C25 -1(2)
C21 C20 C25 C24 1.1(12)
P1 C20 C25 C24 177.7(7)
C23 C24 C25 C20 0.2(16)
C40 P2 C30 C35 -2.8(7)
C200 P2 C30 C35 112.3(6)
Pd1 P2 C30 C35 -126.2(6)
C40 P2 C30 C31 171.6(5)
C200 P2 C30 C31 -73.3(5)
Pd1 P2 C30 C31 48.2(5)
C35 C30 C31 C32 -1.7(10)
P2 C30 C31 C32 -176.4(5)
C30 C31 C32 C33 1.1(11)
C31 C32 C33 C34 0.4(13)
C32 C33 C34 C35 -1.2(14)
C31 C30 C35 C34 0.9(11)
P2 C30 C35 C34 175.2(7)
C33 C34 C35 C30 0.6(14)
C200 P2 C40 C41 -47.5(6)
C30 P2 C40 C41 67.2(6)
Pd1 P2 C40 C41 -175.8(5)
C200 P2 C40 C45 131.7(5)
C30 P2 C40 C45 -113.6(5)
Pd1 P2 C40 C45 3.4(6)
C45 C40 C41 C42 2.1(11)
P2 C40 C41 C42 -178.6(6)
C40 C41 C42 C43 -2.3(12)
C41 C42 C43 C44 1.9(13)
C42 C43 C44 C45 -1.3(12)
C43 C44 C45 C40 1.1(11)
C41 C40 C45 C44 -1.5(10)
P2 C40 C45 C44 179.3(6)
C60 P3 C50 C51 -110.1(5)
C100 P3 C50 C51 138.2(4)
Pd2 P3 C50 C51 20.8(5)
C60 P3 C50 C55 61.1(5)
C100 P3 C50 C55 -50.7(5)
Pd2 P3 C50 C55 -168.1(4)
C55 C50 C51 C52 -0.7(9)
P3 C50 C51 C52 170.5(5)
C50 C51 C52 C53 2.2(11)
C51 C52 C53 C54 -1.9(12)
C52 C53 C54 C55 0.1(11)
C53 C54 C55 C50 1.5(9)
C51 C50 C55 C54 -1.2(8)
P3 C50 C55 C54 -172.4(5)
C50 P3 C60 C61 77.8(5)
C100 P3 C60 C61 -165.4(4)
Pd2 P3 C60 C61 -53.1(5)
C50 P3 C60 C65 -93.5(5)
C100 P3 C60 C65 23.3(5)
Pd2 P3 C60 C65 135.6(4)
C65 C60 C61 C62 -1.2(9)
P3 C60 C61 C62 -172.8(5)
C60 C61 C62 C63 -0.2(10)
C61 C62 C63 C64 2.2(11)
C62 C63 C64 C65 -2.7(10)
C63 C64 C65 C60 1.2(10)
C61 C60 C65 C64 0.7(9)
P3 C60 C65 C64 171.9(5)
C80 P4 C70 C75 -5.7(7)
C110 P4 C70 C75 105.7(6)
Pd2 P4 C70 C75 -124.6(6)
C80 P4 C70 C71 172.8(5)
C110 P4 C70 C71 -75.7(6)
Pd2 P4 C70 C71 54.0(6)
C75 C70 C71 C72 -2.9(11)
P4 C70 C71 C72 178.4(6)
C70 C71 C72 C73 2.5(13)
C71 C72 C73 C74 -1.2(17)
C72 C73 C74 C75 0.5(19)
C71 C70 C75 C74 2.2(12)
P4 C70 C75 C74 -179.3(8)
C73 C74 C75 C70 -1.0(17)
C70 P4 C80 C85 -105.6(5)
C110 P4 C80 C85 142.1(5)
Pd2 P4 C80 C85 9.5(6)
C70 P4 C80 C81 76.4(5)
C110 P4 C80 C81 -35.9(5)
Pd2 P4 C80 C81 -168.5(4)
C85 C80 C81 C82 0.6(10)
P4 C80 C81 C82 178.6(5)
C80 C81 C82 C83 -0.6(11)
C81 C82 C83 C84 0.7(13)
C82 C83 C84 C85 -0.7(14)
C81 C80 C85 C84 -0.6(10)
P4 C80 C85 C84 -178.6(6)
C83 C84 C85 C80 0.7(13)
O3 S1 C99 F2 48.3(17)
O2 S1 C99 F2 -70.9(15)
O4 S1 C99 F2 173.2(13)
O3 S1 C99 F1 179.1(14)
O2 S1 C99 F1 59.9(15)
O4 S1 C99 F1 -56.0(15)
O3 S1 C99 F3 -65.1(14)
O2 S1 C99 F3 175.7(11)
O4 S1 C99 F3 59.7(11)
C50 P3 C100 C101 -38.7(5)
C60 P3 C100 C101 -145.7(4)
Pd2 P3 C100 C101 89.4(4)
C50 P3 C100 C109 153.7(4)
C60 P3 C100 C109 46.7(4)
Pd2 P3 C100 C109 -78.2(4)
C109 C100 C101 C102 -5.8(7)
P3 C100 C101 C102 -172.7(4)
C109 C100 C101 C111 169.7(5)
P3 C100 C101 C111 2.9(7)
C100 C101 C102 C103 -177.9(5)
C111 C101 C102 C103 6.5(7)
C100 C101 C102 C107 3.6(7)
C111 C101 C102 C107 -172.1(5)
C107 C102 C103 C104 -2.0(8)
C101 C102 C103 C104 179.5(5)
C102 C103 C104 C105 0.4(10)
C103 C104 C105 C106 0.7(11)
C104 C105 C106 C107 -0.2(11)
C103 C102 C107 C108 -177.7(5)
C101 C102 C107 C108 0.9(7)
C103 C102 C107 C106 2.4(8)
C101 C102 C107 C106 -178.9(5)
C105 C106 C107 C108 178.7(6)
C105 C106 C107 C102 -1.4(10)
C102 C107 C108 C109 -3.3(8)
C106 C107 C108 C109 176.5(6)
C107 C108 C109 C100 1.2(8)
C101 C100 C109 C108 3.5(8)
P3 C100 C109 C108 171.5(4)
C80 P4 C110 C111 -62.4(5)
C70 P4 C110 C111 -175.3(4)
Pd2 P4 C110 C111 64.6(5)
C80 P4 C110 C119 119.7(4)
C70 P4 C110 C119 6.8(5)
Pd2 P4 C110 C119 -113.3(4)
C119 C110 C111 C112 1.8(7)
P4 C110 C111 C112 -176.1(4)
C119 C110 C111 C101 -177.7(5)
P4 C110 C111 C101 4.4(6)
C100 C101 C111 C110 -66.8(6)
C102 C101 C111 C110 108.8(5)
C100 C101 C111 C112 113.7(5)
C102 C101 C111 C112 -70.7(6)
C110 C111 C112 C113 178.0(5)
C101 C111 C112 C113 -2.5(7)
C110 C111 C112 C117 -1.6(7)
C101 C111 C112 C117 177.9(4)
C111 C112 C113 C114 -179.9(5)
C117 C112 C113 C114 -0.4(8)
C112 C113 C114 C115 -0.1(8)
C113 C114 C115 C116 0.8(9)
C114 C115 C116 C117 -1.1(10)
C115 C116 C117 C118 179.5(6)
C115 C116 C117 C112 0.7(9)
C113 C112 C117 C118 -178.8(5)
C111 C112 C117 C118 0.8(8)
C113 C112 C117 C116 0.1(8)
C111 C112 C117 C116 179.7(5)
C116 C117 C118 C119 -179.0(6)
C112 C117 C118 C119 -0.2(9)
C117 C118 C119 C110 0.4(9)
C111 C110 C119 C118 -1.2(8)
P4 C110 C119 C118 176.7(5)
C40 P2 C200 C201 -54.9(5)
C30 P2 C200 C201 -169.3(4)
Pd1 P2 C200 C201 74.4(5)
C40 P2 C200 C209 132.6(5)
C30 P2 C200 C209 18.2(5)
Pd1 P2 C200 C209 -98.0(4)
C209 C200 C201 C202 -1.1(8)
P2 C200 C201 C202 -173.5(4)
C209 C200 C201 C211 179.2(5)
P2 C200 C201 C211 6.8(7)
C200 C201 C202 C207 2.0(8)
C211 C201 C202 C207 -178.3(5)
C200 C201 C202 C203 -179.5(6)
C211 C201 C202 C203 0.2(9)
C207 C202 C203 C204 0.2(10)
C201 C202 C203 C204 -178.3(7)
C202 C203 C204 C205 0.5(12)
C203 C204 C205 C206 -0.8(13)
C204 C205 C206 C207 0.2(13)
C205 C206 C207 C202 0.5(11)
C205 C206 C207 C208 179.5(8)
C203 C202 C207 C206 -0.7(9)
C201 C202 C207 C206 177.9(6)
C203 C202 C207 C208 -179.7(6)
C201 C202 C207 C208 -1.1(9)
C206 C207 C208 C209 -179.7(7)
C202 C207 C208 C209 -0.7(10)
C207 C208 C209 C200 1.6(10)
C201 C200 C209 C208 -0.7(9)
P2 C200 C209 C208 171.8(5)
C10 P1 C210 C211 -55.0(6)
C20 P1 C210 C211 -169.5(6)
Pd1 P1 C210 C211 73.0(6)
C10 P1 C210 C219 131.2(5)
C20 P1 C210 C219 16.7(7)
Pd1 P1 C210 C219 -100.7(5)
C219 C210 C211 C212 1.2(9)
P1 C210 C211 C212 -172.6(5)
C219 C210 C211 C201 -176.9(6)
P1 C210 C211 C201 9.4(9)
C200 C201 C211 C210 -72.8(8)
C202 C201 C211 C210 107.6(7)
C200 C201 C211 C212 109.1(6)
C202 C201 C211 C212 -70.5(7)
C210 C211 C212 C217 -3.0(9)
C201 C211 C212 C217 175.1(6)
C210 C211 C212 C213 177.7(6)
C201 C211 C212 C213 -4.2(9)
C217 C212 C213 C214 -0.3(10)
C211 C212 C213 C214 179.0(7)
C212 C213 C214 C215 -1.6(12)
C213 C214 C215 C216 2.1(12)
C214 C215 C216 C217 -0.8(12)
C213 C212 C217 C218 -178.4(7)
C211 C212 C217 C218 2.4(10)
C213 C212 C217 C216 1.5(10)
C211 C212 C217 C216 -177.8(6)
C215 C216 C217 C218 178.9(7)
C215 C216 C217 C212 -1.0(11)
C212 C217 C218 C219 0.1(11)
C216 C217 C218 C219 -179.7(7)
C217 C218 C219 C210 -2.1(12)
C211 C210 C219 C218 1.4(11)
P1 C210 C219 C218 175.4(6)
O11' S2' C77' F9' 64.1(9)
O10' S2' C77' F9' -63.9(11)
O12' S2' C77' F9' -174.7(9)
O11' S2' C77' F7' -66.0(9)
O10' S2' C77' F7' 166.0(8)
O12' S2' C77' F7' 55.1(11)
O11' S2' C77' F8' -178.3(8)
O10' S2' C77' F8' 53.7(10)
O12' S2' C77' F8' -57.1(10)
O11 S2 C77 F8 -179.2(10)
O12 S2 C77 F8 61.0(13)
O10 S2 C77 F8 -58.5(12)
O11 S2 C77 F9 -58.1(12)
O12 S2 C77 F9 -177.8(10)
O10 S2 C77 F9 62.7(11)
O11 S2 C77 F7 59.8(12)
O12 S2 C77 F7 -60.0(12)
O10 S2 C77 F7 -179.5(10)
C885 O88 C888 C887 -29(2)
O88 C888 C887 C886 39(2)
C888 C887 C886 C885 -30(2)
C887 C886 C885 O88 10(3)
C888 O88 C885 C886 12(3)
C996 O99 C999 C998 44.5(19)
O99 C999 C998 C997 -39(2)
C999 C998 C997 C996 20(2)
C999 O99 C996 C997 -31.7(18)
C998 C997 C996 O99 7.8(19)
